data_7251679
loop_
_publ_author_name
'Khatua, Snehadrinarayan'
'Kashyap, Nimisha'
'Sen, Bhaskar'
'Baruah, Khanindram'
'Rabha, Monosh'
'Kalita, Dip Jyoti'

_publ_section_title
;
 A solvatochromic luminescence color switchable iridium(iii) complex of a
 click-generated ligand for nitroaromatic explosive detection
;
_journal_issue 15
_journal_name_full CrystEngComm
_journal_page_first 2403
_journal_page_last 2414
_journal_paper_doi 10.1039/D5CE01192B
_journal_volume 28
_journal_year 2026
_chemical_formula_sum 'C29 H20 Cl2 N8'
_chemical_formula_weight 551.43
_space_group_crystal_system triclinic
_space_group_IT_number 2
_space_group_name_Hall '-P 1'
_space_group_name_H-M_alt 'P -1'
_atom_sites_solution_hydrogens geom
_audit_creation_method SHELXL-2018/3
_audit_update_record
;
2024-06-06 deposited with the CCDC.	2026-02-27 downloaded from the CCDC.
;
_cell_angle_alpha 103.560(5)
_cell_angle_beta 97.239(5)
_cell_angle_gamma 97.781(5)
_cell_formula_units_Z 2
_cell_length_a 6.115(5)
_cell_length_b 13.583(5)
_cell_length_c 16.627(5)
_cell_measurement_reflns_used 2483
_cell_measurement_temperature 293(2)
_cell_measurement_theta_max 29.115
_cell_measurement_theta_min 3.127
_cell_volume 1312.2(12)
_computing_cell_refinement 'CrysAlis PRO'
_computing_data_collection 'CrysAlis PRO (Agilent, 2013)'
_computing_data_reduction 'CrysAlis PRO'
_computing_structure_refinement 'SHELXL-2018/3 (Sheldrick, 2018)'
_computing_structure_solution 'SHELXS-97 (Sheldrick, 1990)'
_diffrn_ambient_temperature 293(2)
_diffrn_measured_fraction_theta_full 0.941
_diffrn_measured_fraction_theta_max 0.792
_diffrn_measurement_device_type 'Xcalibur, Eos, Gemini'
_diffrn_measurement_method '\w scans'
_diffrn_radiation_monochromator graphite
_diffrn_radiation_source 'Enhance (Mo) X-ray Source'
_diffrn_radiation_type MoK\a
_diffrn_radiation_wavelength 0.71073
_diffrn_reflns_av_R_equivalents 0.0548
_diffrn_reflns_av_unetI/netI 0.1195
_diffrn_reflns_Laue_measured_fraction_full 0.941
_diffrn_reflns_Laue_measured_fraction_max 0.792
_diffrn_reflns_limit_h_max 6
_diffrn_reflns_limit_h_min -8
_diffrn_reflns_limit_k_max 17
_diffrn_reflns_limit_k_min -16
_diffrn_reflns_limit_l_max 22
_diffrn_reflns_limit_l_min -17
_diffrn_reflns_number 8120
_diffrn_reflns_point_group_measured_fraction_full 0.941
_diffrn_reflns_point_group_measured_fraction_max 0.792
_diffrn_reflns_theta_full 26.000
_diffrn_reflns_theta_max 29.152
_diffrn_reflns_theta_min 3.671
_exptl_absorpt_coefficient_mu 0.283
_exptl_absorpt_correction_T_max 0.972
_exptl_absorpt_correction_T_min 0.923
_exptl_absorpt_correction_type multi-scan
_exptl_absorpt_process_details 'CrysAlis PRO; Agilent, 2011'
_exptl_crystal_colour colorless
_exptl_crystal_density_diffrn 1.396
_exptl_crystal_description Plate
_exptl_crystal_F_000 568
_exptl_crystal_size_max 0.250
_exptl_crystal_size_mid 0.140
_exptl_crystal_size_min 0.100
_refine_diff_density_max 1.585
_refine_diff_density_min -0.696
_refine_diff_density_rms 0.108
_refine_ls_extinction_method none
_refine_ls_goodness_of_fit_ref 1.139
_refine_ls_hydrogen_treatment constr
_refine_ls_matrix_type full
_refine_ls_number_parameters 352
_refine_ls_number_reflns 5619
_refine_ls_number_restraints 0
_refine_ls_restrained_S_all 1.139
_refine_ls_R_factor_all 0.2469
_refine_ls_R_factor_gt 0.1374
_refine_ls_shift/su_max 0.000
_refine_ls_shift/su_mean 0.000
_refine_ls_structure_factor_coef Fsqd
_refine_ls_weighting_details 'w=1/[\s^2^(Fo^2^)+(0.2000P)^2^] where P=(Fo^2^+2Fc^2^)/3'
_refine_ls_weighting_scheme calc
_refine_ls_wR_factor_gt 0.3460
_refine_ls_wR_factor_ref 0.4349
_reflns_Friedel_coverage 0.000
_reflns_number_gt 2370
_reflns_number_total 5619
_reflns_threshold_expression 'I > 2\s(I)'
_cod_data_source_file d5ce01192b2.cif
_cod_data_source_block shelx_CCDC1
_cod_depositor_comments 'Adding full bibliography for 7251678--7251679.cif.'
_cod_database_code 7251679
_shelx_shelxl_version_number 2018/3
_shelx_space_group_comment
;
The symmetry employed for this shelxl refinement is uniquely defined
by the following loop, which should always be used as a source of
symmetry information in preference to the above space-group names.
They are only intended as comments.
;
_shelx_estimated_absorpt_t_min 0.933
_shelx_estimated_absorpt_t_max 0.972

loop_
_space_group_symop_operation_xyz
'x, y, z'
'-x, -y, -z'

loop_
_atom_site_label
_atom_site_type_symbol
_atom_site_fract_x
_atom_site_fract_y
_atom_site_fract_z
_atom_site_U_iso_or_equiv
_atom_site_adp_type
_atom_site_occupancy
_atom_site_site_symmetry_order
_atom_site_calc_flag
_atom_site_refinement_flags_posn
_atom_site_refinement_flags_adp
_atom_site_refinement_flags_occupancy
_atom_site_disorder_assembly
_atom_site_disorder_group
C29 C -0.351(2) 0.8929(9) 0.4026(7) 0.127(4) Uani 1 1 d . . . . .
H29A H -0.332342 0.966221 0.407339 0.152 Uiso 1 1 calc R U . . .
H29B H -0.485194 0.872333 0.423962 0.152 Uiso 1 1 calc R U . . .
Cl1 Cl -0.3668(13) 0.8273(5) 0.3019(3) 0.285(4) Uani 1 1 d . . . . .
Cl2 Cl -0.1260(9) 0.8642(5) 0.4565(6) 0.298(4) Uani 1 1 d . . . . .
C1 C 0.5511(11) 0.4468(5) 0.1984(4) 0.0579(18) Uani 1 1 d . . . . .
H1 H 0.625602 0.399142 0.168188 0.069 Uiso 1 1 calc R U . . .
C2 C 0.3754(11) 0.4797(5) 0.1544(4) 0.0532(16) Uani 1 1 d . . . . .
H2 H 0.339884 0.457788 0.096234 0.064 Uiso 1 1 calc R U . . .
C3 C 0.2609(10) 0.5439(5) 0.1993(3) 0.0496(15) Uani 1 1 d . . . . .
C4 C 0.1883(10) 0.6391(5) 0.3390(4) 0.0472(15) Uani 1 1 d . . . . .
H4 H 0.057368 0.655264 0.314382 0.057 Uiso 1 1 calc R U . . .
C5 C 0.2524(10) 0.6737(5) 0.4206(3) 0.0440(14) Uani 1 1 d . . . . .
H5 H 0.168002 0.714782 0.452385 0.053 Uiso 1 1 calc R U . . .
C6 C 0.5270(10) 0.6825(4) 0.5472(3) 0.0428(14) Uani 1 1 d . . . . .
C7 C 0.7017(10) 0.6498(5) 0.5835(4) 0.0501(15) Uani 1 1 d . . . . .
H7 H 0.751096 0.671847 0.641022 0.060 Uiso 1 1 calc R U . . .
C8 C 0.8068(10) 0.5812(5) 0.5313(4) 0.0505(15) Uani 1 1 d . . . . .
H8 H 0.925904 0.556902 0.556236 0.061 Uiso 1 1 calc R U . . .
C9 C 0.4500(9) 0.6489(4) 0.4608(3) 0.0419(13) Uani 1 1 d . . . . .
C10 C 0.5723(9) 0.5824(4) 0.4141(3) 0.0386(13) Uani 1 1 d . . . . .
C11 C 0.3146(9) 0.5770(5) 0.2870(3) 0.0434(14) Uani 1 1 d . . . . .
C12 C 0.5007(9) 0.5443(4) 0.3247(3) 0.0413(14) Uani 1 1 d . . . . .
C13 C 0.0260(11) 0.6697(5) 0.1605(4) 0.0561(17) Uani 1 1 d . . . . .
H13 H 0.100125 0.731281 0.197182 0.067 Uiso 1 1 calc R U . . .
C14 C -0.1539(10) 0.6565(5) 0.1038(3) 0.0475(15) Uani 1 1 d . . . . .
C15 C -0.2907(10) 0.7292(5) 0.0799(3) 0.0490(15) Uani 1 1 d . . . . .
C16 C -0.2097(12) 0.8349(6) 0.1027(4) 0.0658(19) Uani 1 1 d . . . . .
H16 H -0.063638 0.860067 0.130187 0.079 Uiso 1 1 calc R U . . .
C17 C -0.3467(16) 0.9008(7) 0.0844(5) 0.083(2) Uani 1 1 d . . . . .
H17 H -0.294832 0.971222 0.101863 0.100 Uiso 1 1 calc R U . . .
C18 C -0.5572(14) 0.8654(7) 0.0412(5) 0.078(2) Uani 1 1 d . . . . .
H18 H -0.646132 0.911242 0.027191 0.093 Uiso 1 1 calc R U . . .
C19 C -0.6375(13) 0.7630(7) 0.0185(4) 0.070(2) Uani 1 1 d . . . . .
H19 H -0.782806 0.738645 -0.010046 0.084 Uiso 1 1 calc R U . . .
C20 C -0.5058(11) 0.6963(6) 0.0374(4) 0.0583(18) Uani 1 1 d . . . . .
H20 H -0.562698 0.626291 0.021176 0.070 Uiso 1 1 calc R U . . .
C21 C 0.2956(9) 0.7298(5) 0.6604(3) 0.0447(14) Uani 1 1 d . . . . .
H21 H 0.287199 0.672187 0.681688 0.054 Uiso 1 1 calc R U . . .
C22 C 0.2000(10) 0.8151(5) 0.6848(3) 0.0475(15) Uani 1 1 d . . . . .
C23 C 0.0499(10) 0.8373(5) 0.7457(4) 0.0508(16) Uani 1 1 d . . . . .
C24 C -0.0878(12) 0.9097(6) 0.7391(4) 0.067(2) Uani 1 1 d . . . . .
H24 H -0.078685 0.946396 0.698612 0.080 Uiso 1 1 calc R U . . .
C25 C -0.2380(14) 0.9255(7) 0.7941(6) 0.084(3) Uani 1 1 d . . . . .
H25 H -0.326523 0.975448 0.790823 0.101 Uiso 1 1 calc R U . . .
C26 C -0.2626(15) 0.8738(8) 0.8510(5) 0.088(3) Uani 1 1 d . . . . .
H26 H -0.372165 0.884316 0.884599 0.105 Uiso 1 1 calc R U . . .
C27 C -0.1213(16) 0.8025(8) 0.8602(5) 0.094(3) Uani 1 1 d . . . . .
H27 H -0.129481 0.769125 0.902887 0.113 Uiso 1 1 calc R U . . .
C28 C 0.0304(12) 0.7820(7) 0.8058(4) 0.072(2) Uani 1 1 d . . . . .
H28 H 0.118063 0.731833 0.809418 0.087 Uiso 1 1 calc R U . . .
N1 N 0.6173(8) 0.4803(4) 0.2814(3) 0.0528(14) Uani 1 1 d . . . . .
N2 N 0.7488(8) 0.5490(4) 0.4499(3) 0.0446(12) Uani 1 1 d . . . . .
N3 N 0.0807(8) 0.5748(4) 0.1543(3) 0.0520(13) Uani 1 1 d . . . . .
N4 N -0.0660(8) 0.5051(4) 0.0951(3) 0.0564(14) Uani 1 1 d . . . . .
N5 N -0.2130(9) 0.5533(4) 0.0642(3) 0.0574(15) Uani 1 1 d . . . . .
N6 N 0.4044(9) 0.7482(4) 0.5987(3) 0.0498(13) Uani 1 1 d . . . . .
N7 N 0.3812(10) 0.8409(4) 0.5858(3) 0.0645(16) Uani 1 1 d . . . . .
N8 N 0.2572(10) 0.8795(4) 0.6382(3) 0.0636(16) Uani 1 1 d . . . . .

loop_
_atom_site_aniso_label
_atom_site_aniso_U_11
_atom_site_aniso_U_22
_atom_site_aniso_U_33
_atom_site_aniso_U_23
_atom_site_aniso_U_13
_atom_site_aniso_U_12
C29 0.160(10) 0.081(8) 0.128(9) 0.011(7) 0.009(8) 0.019(7)
Cl1 0.434(9) 0.169(5) 0.175(4) -0.039(4) 0.120(5) -0.130(5)
Cl2 0.186(4) 0.178(6) 0.550(13) 0.148(7) 0.012(6) 0.050(4)
C1 0.078(5) 0.052(5) 0.045(4) 0.007(3) 0.012(3) 0.024(4)
C2 0.076(4) 0.044(4) 0.035(3) 0.001(3) 0.002(3) 0.016(3)
C3 0.060(4) 0.043(4) 0.035(3) -0.003(3) -0.007(3) 0.010(3)
C4 0.053(4) 0.043(4) 0.043(3) 0.002(3) 0.002(3) 0.021(3)
C5 0.054(4) 0.034(4) 0.039(3) 0.000(2) 0.001(2) 0.014(3)
C6 0.056(4) 0.026(3) 0.041(3) 0.000(2) 0.003(3) 0.007(3)
C7 0.055(4) 0.043(4) 0.041(3) 0.001(3) -0.007(3) 0.002(3)
C8 0.048(4) 0.045(4) 0.053(4) 0.010(3) -0.005(3) 0.006(3)
C9 0.056(4) 0.026(3) 0.042(3) 0.006(2) 0.006(3) 0.004(3)
C10 0.044(3) 0.031(3) 0.039(3) 0.011(2) 0.000(2) 0.003(2)
C11 0.050(4) 0.038(4) 0.038(3) 0.005(3) 0.004(2) 0.002(3)
C12 0.041(3) 0.038(4) 0.040(3) 0.003(3) -0.002(2) 0.010(3)
C13 0.075(4) 0.039(4) 0.042(3) -0.006(3) -0.007(3) 0.015(3)
C14 0.058(4) 0.040(4) 0.036(3) -0.004(3) -0.001(3) 0.011(3)
C15 0.057(4) 0.050(4) 0.031(3) -0.003(3) -0.002(3) 0.010(3)
C16 0.073(5) 0.056(5) 0.053(4) 0.000(3) -0.019(3) 0.010(4)
C17 0.115(7) 0.054(5) 0.075(5) 0.007(4) 0.001(5) 0.026(5)
C18 0.091(6) 0.084(7) 0.064(5) 0.016(5) 0.007(4) 0.042(5)
C19 0.084(5) 0.069(6) 0.044(4) -0.010(3) -0.006(3) 0.025(4)
C20 0.069(4) 0.059(5) 0.041(3) 0.002(3) -0.001(3) 0.017(3)
C21 0.060(4) 0.030(4) 0.037(3) 0.004(2) -0.002(3) 0.004(3)
C22 0.059(4) 0.037(4) 0.037(3) -0.003(3) -0.002(3) 0.007(3)
C23 0.056(4) 0.046(4) 0.040(3) -0.004(3) -0.001(3) 0.011(3)
C24 0.082(5) 0.051(5) 0.057(4) -0.008(3) 0.003(4) 0.024(4)
C25 0.087(6) 0.067(6) 0.083(6) -0.016(5) 0.005(5) 0.026(5)
C26 0.085(6) 0.101(8) 0.066(5) -0.005(5) 0.012(4) 0.024(5)
C27 0.113(7) 0.118(9) 0.048(4) 0.018(5) 0.011(4) 0.014(6)
C28 0.084(5) 0.079(6) 0.047(4) 0.003(4) 0.000(4) 0.026(4)
N1 0.065(3) 0.045(4) 0.047(3) 0.006(2) 0.005(2) 0.015(3)
N2 0.052(3) 0.033(3) 0.044(3) 0.003(2) -0.003(2) 0.011(2)
N3 0.058(3) 0.054(4) 0.033(2) -0.004(2) -0.004(2) 0.012(3)
N4 0.057(3) 0.055(4) 0.045(3) -0.004(2) -0.011(2) 0.013(3)
N5 0.061(3) 0.060(4) 0.041(3) -0.006(3) -0.001(2) 0.018(3)
N6 0.073(3) 0.035(3) 0.035(3) 0.000(2) 0.003(2) 0.010(2)
N7 0.108(5) 0.036(4) 0.054(3) 0.008(3) 0.020(3) 0.026(3)
N8 0.088(4) 0.037(4) 0.060(3) -0.001(3) 0.009(3) 0.017(3)

loop_
_atom_type_symbol
_atom_type_description
_atom_type_scat_dispersion_real
_atom_type_scat_dispersion_imag
_atom_type_scat_source
C C 0.0033 0.0016 'International Tables Vol C Tables 4.2.6.8 and 6.1.1.4'
H H 0.0000 0.0000 'International Tables Vol C Tables 4.2.6.8 and 6.1.1.4'
N N 0.0061 0.0033 'International Tables Vol C Tables 4.2.6.8 and 6.1.1.4'
Cl Cl 0.1484 0.1585 'International Tables Vol C Tables 4.2.6.8 and 6.1.1.4'

loop_
_geom_angle_atom_site_label_1
_geom_angle_atom_site_label_2
_geom_angle_atom_site_label_3
_geom_angle
_geom_angle_site_symmetry_1
_geom_angle_site_symmetry_3
_geom_angle_publ_flag
Cl2 C29 Cl1 106.2(7) . . ?
N1 C1 C2 123.7(5) . . ?
C3 C2 C1 117.5(5) . . ?
C2 C3 C11 121.2(5) . . ?
C2 C3 N3 117.0(5) . . ?
C11 C3 N3 121.7(5) . . ?
C5 C4 C11 121.9(5) . . ?
C4 C5 C9 120.6(5) . . ?
C7 C6 C9 121.8(5) . . ?
C7 C6 N6 119.5(5) . . ?
C9 C6 N6 118.6(5) . . ?
C6 C7 C8 117.3(5) . . ?
N2 C8 C7 124.4(5) . . ?
C6 C9 C10 116.1(5) . . ?
C6 C9 C5 123.7(5) . . ?
C10 C9 C5 120.1(5) . . ?
N2 C10 C9 122.7(5) . . ?
N2 C10 C12 118.4(5) . . ?
C9 C10 C12 118.9(5) . . ?
C3 C11 C12 116.9(5) . . ?
C3 C11 C4 123.9(5) . . ?
C12 C11 C4 119.2(5) . . ?
N1 C12 C11 123.0(5) . . ?
N1 C12 C10 118.1(5) . . ?
C11 C12 C10 118.9(5) . . ?
C14 C13 N3 105.8(6) . . ?
C13 C14 N5 108.7(5) . . ?
C13 C14 C15 131.8(6) . . ?
N5 C14 C15 119.5(5) . . ?
C20 C15 C16 117.6(6) . . ?
C20 C15 C14 121.3(6) . . ?
C16 C15 C14 121.1(6) . . ?
C17 C16 C15 119.5(7) . . ?
C18 C17 C16 121.2(9) . . ?
C19 C18 C17 119.8(7) . . ?
C20 C19 C18 120.0(8) . . ?
C19 C20 C15 121.9(7) . . ?
N6 C21 C22 104.4(5) . . ?
N8 C22 C21 107.8(5) . . ?
N8 C22 C23 122.0(5) . . ?
C21 C22 C23 130.0(6) . . ?
C28 C23 C24 119.8(6) . . ?
C28 C23 C22 121.0(6) . . ?
C24 C23 C22 119.0(6) . . ?
C25 C24 C23 118.4(7) . . ?
C26 C25 C24 123.4(8) . . ?
C25 C26 C27 119.1(8) . . ?
C28 C27 C26 120.0(8) . . ?
C27 C28 C23 119.2(7) . . ?
C12 N1 C1 117.5(5) . . ?
C8 N2 C10 117.7(5) . . ?
N4 N3 C13 109.9(5) . . ?
N4 N3 C3 120.0(5) . . ?
C13 N3 C3 130.1(5) . . ?
N5 N4 N3 107.5(5) . . ?
N4 N5 C14 108.1(5) . . ?
C21 N6 N7 110.9(5) . . ?
C21 N6 C6 128.8(5) . . ?
N7 N6 C6 120.2(5) . . ?
N8 N7 N6 106.1(5) . . ?
N7 N8 C22 110.8(5) . . ?

loop_
_geom_bond_atom_site_label_1
_geom_bond_atom_site_label_2
_geom_bond_distance
_geom_bond_site_symmetry_2
_geom_bond_publ_flag
C29 Cl2 1.685(12) . ?
C29 Cl1 1.686(12) . ?
C1 N1 1.338(8) . ?
C1 C2 1.405(8) . ?
C2 C3 1.342(8) . ?
C3 C11 1.402(8) . ?
C3 N3 1.419(7) . ?
C4 C5 1.317(8) . ?
C4 C11 1.435(7) . ?
C5 C9 1.425(7) . ?
C6 C7 1.339(8) . ?
C6 C9 1.399(8) . ?
C6 N6 1.441(7) . ?
C7 C8 1.399(8) . ?
C8 N2 1.307(7) . ?
C9 C10 1.407(7) . ?
C10 N2 1.350(6) . ?
C10 C12 1.442(7) . ?
C11 C12 1.405(7) . ?
C12 N1 1.337(7) . ?
C13 C14 1.318(8) . ?
C13 N3 1.360(8) . ?
C14 N5 1.377(8) . ?
C14 C15 1.468(8) . ?
C15 C20 1.374(9) . ?
C15 C16 1.398(10) . ?
C16 C17 1.365(10) . ?
C17 C18 1.357(12) . ?
C18 C19 1.356(11) . ?
C19 C20 1.355(9) . ?
C21 N6 1.343(7) . ?
C21 C22 1.368(8) . ?
C22 N8 1.339(8) . ?
C22 C23 1.457(8) . ?
C23 C28 1.391(9) . ?
C23 C24 1.392(8) . ?
C24 C25 1.377(10) . ?
C25 C26 1.315(11) . ?
C26 C27 1.404(12) . ?
C27 C28 1.386(10) . ?
N3 N4 1.334(7) . ?
N4 N5 1.305(6) . ?
N6 N7 1.349(7) . ?
N7 N8 1.292(7) . ?
